data_7703510
loop_
_publ_author_name
'Wu, Chao'
'Li, Longhua'
'Lin, Lin'
'Huang, Zhipeng'
'Humphrey, Mark G.'
'Zhang, Chi'

_publ_section_title
;
 Gd(NO<sub>3</sub>)(Se<sub>2</sub>O<sub>5</sub>)&#x00B7;3H<sub>2</sub>O: a
 nitrate-selenite nonlinear optical material with a short ultraviolet
 cutoff edge.
;
_journal_issue 10
_journal_name_full 'Dalton transactions (Cambridge, England : 2003)'
_journal_page_first 3253
_journal_page_last 3259
_journal_paper_doi 10.1039/d0dt00116c
_journal_volume 49
_journal_year 2020
_chemical_formula_sum 'Gd H6 N O11 Se2'
_chemical_formula_weight 511.23
_space_group_IT_number 19
_space_group_name_Hall 'P 2ac 2ab'
_space_group_name_H-M_alt 'P 21 21 21'
_symmetry_cell_setting orthorhombic
_symmetry_space_group_name_H-M 'P 21 21 21'
_atom_sites_solution_hydrogens geom
_atom_sites_solution_primary direct
_atom_sites_solution_secondary difmap
_audit_creation_method SHELXL-97
_audit_update_record
;
2018-07-27 deposited with the CCDC.	2020-02-12 downloaded from the CCDC.
;
_cell_angle_alpha 90.00
_cell_angle_beta 90.00
_cell_angle_gamma 90.00
_cell_formula_units_Z 4
_cell_length_a 6.2509(8)
_cell_length_b 7.0944(9)
_cell_length_c 20.747(3)
_cell_measurement_reflns_used 3000
_cell_measurement_temperature 293(2)
_cell_measurement_theta_max 27.0268
_cell_measurement_theta_min 3.0347
_cell_volume 920.1(2)
_computing_cell_refinement 'Bruker SAINT'
_computing_data_collection 'Bruker APEX2'
_computing_data_reduction 'Bruker SAINT'
_computing_molecular_graphics 'Bruker SHELXTL'
_computing_publication_material 'Bruker SHELXTL'
_computing_structure_refinement 'SHELXL-97 (Sheldrick, 1997)'
_computing_structure_solution 'SHELXS-97 (Sheldrick, 1990)'
_diffrn_ambient_temperature 293(2)
_diffrn_detector_area_resol_mean 10.4167
_diffrn_measured_fraction_theta_full 0.997
_diffrn_measured_fraction_theta_max 0.997
_diffrn_measurement_device_type bruker-CCD
_diffrn_measurement_method 'w scans'
_diffrn_radiation_monochromator graphite
_diffrn_radiation_source 'fine-focus sealed tube'
_diffrn_radiation_type MoK\a
_diffrn_radiation_wavelength 0.71073
_diffrn_reflns_av_R_equivalents 0.0475
_diffrn_reflns_av_sigmaI/netI 0.0620
_diffrn_reflns_limit_h_max 7
_diffrn_reflns_limit_h_min -8
_diffrn_reflns_limit_k_max 9
_diffrn_reflns_limit_k_min -9
_diffrn_reflns_limit_l_max 26
_diffrn_reflns_limit_l_min -26
_diffrn_reflns_number 5408
_diffrn_reflns_theta_full 27.06
_diffrn_reflns_theta_max 27.06
_diffrn_reflns_theta_min 3.03
_exptl_absorpt_coefficient_mu 15.173
_exptl_absorpt_correction_T_max 0.7455
_exptl_absorpt_correction_T_min 0.4621
_exptl_absorpt_correction_type multi-scan
_exptl_absorpt_process_details sadabs
_exptl_crystal_colour colourless
_exptl_crystal_density_diffrn 3.691
_exptl_crystal_density_method 'not measured'
_exptl_crystal_description platelike
_exptl_crystal_F_000 932
_exptl_crystal_size_max 0.2
_exptl_crystal_size_mid 0.14
_exptl_crystal_size_min 0.11
_refine_diff_density_max 2.241
_refine_diff_density_min -2.127
_refine_diff_density_rms 0.308
_refine_ls_abs_structure_details 'Flack H D (1983), Acta Cryst. A39, 876-881'
_refine_ls_abs_structure_Flack 0.00
_refine_ls_extinction_method none
_refine_ls_goodness_of_fit_ref 1.110
_refine_ls_hydrogen_treatment mixed
_refine_ls_matrix_type full
_refine_ls_number_parameters 154
_refine_ls_number_reflns 1992
_refine_ls_number_restraints 15
_refine_ls_restrained_S_all 1.106
_refine_ls_R_factor_all 0.0484
_refine_ls_R_factor_gt 0.0403
_refine_ls_shift/su_max 0.000
_refine_ls_shift/su_mean 0.000
_refine_ls_structure_factor_coef Fsqd
_refine_ls_weighting_details 'calc w=1/[\s^2^(Fo^2^)+(0.0313P)^2^+5.4634P] where P=(Fo^2^+2Fc^2^)/3'
_refine_ls_weighting_scheme calc
_refine_ls_wR_factor_gt 0.0815
_refine_ls_wR_factor_ref 0.0842
_reflns_number_gt 1813
_reflns_number_total 1992
_reflns_threshold_expression >2sigma(I)
_cod_data_source_file d0dt00116c2.cif
_cod_data_source_block 1
_cod_depositor_comments 'Adding full bibliography for 7703510.cif.'
_cod_original_sg_symbol_H-M P212121
_cod_original_formula_sum 'H6 Gd N O11 Se2'
_cod_database_code 7703510

loop_
_symmetry_equiv_pos_as_xyz
'x, y, z'
'-x+1/2, -y, z+1/2'
'x+1/2, -y+1/2, -z'
'-x, y+1/2, -z+1/2'

loop_
_atom_site_label
_atom_site_type_symbol
_atom_site_fract_x
_atom_site_fract_y
_atom_site_fract_z
_atom_site_U_iso_or_equiv
_atom_site_adp_type
_atom_site_occupancy
_atom_site_symmetry_multiplicity
_atom_site_calc_flag
_atom_site_refinement_flags
_atom_site_disorder_assembly
_atom_site_disorder_group
Gd1 Gd 0.77022(8) 0.67166(7) 0.36673(2) 0.00769(14) Uani 1 1 d . . .
Se1 Se 1.03224(18) 1.07593(14) 0.29694(5) 0.0085(2) Uani 1 1 d . . .
Se2 Se 1.47111(17) 1.31274(14) 0.28461(5) 0.0093(2) Uani 1 1 d . . .
O1 O 1.3367(12) 1.3716(10) 0.2192(4) 0.0142(18) Uani 1 1 d . . .
O2 O 1.4600(14) 1.5108(10) 0.3288(3) 0.0134(17) Uani 1 1 d . . .
O3 O 1.2725(14) 1.1859(11) 0.3293(4) 0.0220(19) Uani 1 1 d . . .
O4 O 1.1195(13) 1.0069(11) 0.2253(4) 0.0164(19) Uani 1 1 d . . .
O5 O 1.0549(13) 0.8851(10) 0.3428(4) 0.0129(17) Uani 1 1 d U . .
O6 O 1.1010(14) 0.5295(12) 0.4040(4) 0.020(2) Uani 1 1 d D . .
H6A H 1.112(18) 0.468(16) 0.437(3) 0.031 Uiso 1 1 d D . .
H6B H 0.999(13) 0.601(15) 0.402(5) 0.031 Uiso 1 1 d D . .
O7 O 0.8427(14) 0.8336(13) 0.4674(4) 0.0220(19) Uani 1 1 d D . .
H7A H 0.931(17) 0.748(13) 0.467(6) 0.033 Uiso 1 1 d D . .
H7B H 0.85(2) 0.905(14) 0.499(4) 0.033 Uiso 1 1 d D . .
O8 O 0.4514(13) 0.8422(12) 0.4089(4) 0.0173(17) Uani 1 1 d D . .
H8A H 0.443(18) 0.933(12) 0.433(5) 0.026 Uiso 1 1 d D . .
H8B H 0.352(12) 0.828(16) 0.384(5) 0.026 Uiso 1 1 d D . .
O9 O 0.6551(15) 0.4804(11) 0.4607(4) 0.022(2) Uani 1 1 d . . .
O10 O 0.5355(18) 0.1990(12) 0.4787(5) 0.037(3) Uani 1 1 d . . .
O11 O 0.7381(16) 0.2511(14) 0.3976(4) 0.031(2) Uani 1 1 d . . .
N1 N 0.6392(17) 0.3059(13) 0.4460(5) 0.019(2) Uani 1 1 d . . .

loop_
_atom_site_aniso_label
_atom_site_aniso_U_11
_atom_site_aniso_U_22
_atom_site_aniso_U_33
_atom_site_aniso_U_23
_atom_site_aniso_U_13
_atom_site_aniso_U_12
Gd1 0.0058(2) 0.0069(2) 0.0104(2) 0.0003(2) -0.0001(2) -0.0018(2)
Se1 0.0090(6) 0.0044(5) 0.0122(5) 0.0006(4) 0.0008(5) -0.0010(4)
Se2 0.0107(5) 0.0035(5) 0.0138(5) -0.0006(4) -0.0014(4) -0.0011(5)
O1 0.020(4) 0.009(4) 0.014(4) -0.001(3) 0.002(3) 0.003(3)
O2 0.023(4) 0.004(3) 0.014(4) -0.003(3) -0.002(4) -0.004(4)
O3 0.027(5) 0.015(4) 0.024(4) 0.008(4) -0.008(4) -0.008(5)
O4 0.020(5) 0.013(4) 0.017(4) -0.002(4) 0.007(4) -0.005(4)
O5 0.0130(19) 0.0127(19) 0.0130(19) 0.0011(10) 0.0001(10) -0.0007(10)
O6 0.016(5) 0.021(5) 0.025(5) 0.007(4) -0.002(4) 0.013(4)
O7 0.029(5) 0.014(4) 0.022(5) -0.012(4) -0.001(4) -0.001(5)
O8 0.016(4) 0.012(4) 0.024(5) -0.007(4) -0.007(4) -0.002(4)
O9 0.029(5) 0.010(4) 0.027(5) -0.002(4) -0.001(4) 0.001(4)
O10 0.052(7) 0.017(5) 0.043(6) 0.015(4) 0.006(6) -0.008(5)
O11 0.024(5) 0.042(5) 0.027(5) -0.011(4) 0.006(4) 0.012(5)
N1 0.023(5) 0.008(5) 0.028(6) 0.006(5) 0.003(5) 0.001(5)

loop_
_atom_type_symbol
_atom_type_description
_atom_type_scat_dispersion_real
_atom_type_scat_dispersion_imag
_atom_type_scat_source
Gd Gd -0.1653 3.9035 'International Tables Vol C Tables 4.2.6.8 and 6.1.1.4'
H H 0.0000 0.0000 'International Tables Vol C Tables 4.2.6.8 and 6.1.1.4'
N N 0.0061 0.0033 'International Tables Vol C Tables 4.2.6.8 and 6.1.1.4'
O O 0.0106 0.0060 'International Tables Vol C Tables 4.2.6.8 and 6.1.1.4'
Se Se -0.0929 2.2259 'International Tables Vol C Tables 4.2.6.8 and 6.1.1.4'

loop_
_geom_angle_atom_site_label_1
_geom_angle_atom_site_label_2
_geom_angle_atom_site_label_3
_geom_angle
_geom_angle_site_symmetry_1
_geom_angle_site_symmetry_3
_geom_angle_publ_flag
O4 Gd1 O1 76.7(3) 4_745 4_745 ?
O4 Gd1 O2 74.4(3) 4_745 1_445 ?
O1 Gd1 O2 79.0(3) 4_745 1_445 ?
O4 Gd1 O5 85.9(3) 4_745 . ?
O1 Gd1 O5 71.0(3) 4_745 . ?
O2 Gd1 O5 147.2(3) 1_445 . ?
O4 Gd1 O7 152.0(3) 4_745 . ?
O1 Gd1 O7 114.6(3) 4_745 . ?
O2 Gd1 O7 131.5(3) 1_445 . ?
O5 Gd1 O7 74.9(3) . . ?
O4 Gd1 O6 78.5(3) 4_745 . ?
O1 Gd1 O6 136.7(3) 4_745 . ?
O2 Gd1 O6 126.8(3) 1_445 . ?
O5 Gd1 O6 72.2(3) . . ?
O7 Gd1 O6 76.3(3) . . ?
O4 Gd1 O9 116.9(3) 4_745 . ?
O1 Gd1 O9 146.6(3) 4_745 . ?
O2 Gd1 O9 76.2(3) 1_445 . ?
O5 Gd1 O9 136.5(3) . . ?
O7 Gd1 O9 68.7(3) . . ?
O6 Gd1 O9 76.7(3) . . ?
O4 Gd1 O8 139.9(3) 4_745 . ?
O1 Gd1 O8 75.4(3) 4_745 . ?
O2 Gd1 O8 72.4(3) 1_445 . ?
O5 Gd1 O8 111.2(3) . . ?
O7 Gd1 O8 67.5(3) . . ?
O6 Gd1 O8 140.5(3) . . ?
O9 Gd1 O8 76.0(3) . . ?
O4 Gd1 H6B 88(4) 4_745 . ?
O1 Gd1 H6B 138(4) 4_745 . ?
O2 Gd1 H6B 134(4) 1_445 . ?
O5 Gd1 H6B 69(4) . . ?
O7 Gd1 H6B 67(4) . . ?
O6 Gd1 H6B 10(4) . . ?
O9 Gd1 H6B 75(4) . . ?
O8 Gd1 H6B 132(3) . . ?
O4 Gd1 H7A 134.8(15) 4_745 . ?
O1 Gd1 H7A 130(2) 4_745 . ?
O2 Gd1 H7A 138(4) 1_445 . ?
O5 Gd1 H7A 74(4) . . ?
O7 Gd1 H7A 19.7(4) . . ?
O6 Gd1 H7A 57.0(8) . . ?
O9 Gd1 H7A 64(4) . . ?
O8 Gd1 H7A 85.4(15) . . ?
H6B Gd1 H7A 48(4) . . ?
O4 Se1 O5 104.2(4) . . ?
O4 Se1 O3 100.7(4) . . ?
O5 Se1 O3 93.9(4) . . ?
O1 Se2 O2 102.5(4) . . ?
O1 Se2 O3 101.5(4) . . ?
O2 Se2 O3 96.2(4) . . ?
Se2 O1 Gd1 127.6(4) . 4_755 ?
Se2 O2 Gd1 123.2(5) . 1_665 ?
Se2 O3 Se1 126.6(4) . . ?
Se1 O4 Gd1 132.9(4) . 4_755 ?
Se1 O5 Gd1 124.9(4) . . ?
Gd1 O6 H6A 124(8) . . ?
Gd1 O6 H6B 20(9) . . ?
H6A O6 H6B 116(2) . . ?
Gd1 O7 H7A 76(8) . . ?
Gd1 O7 H7B 168(8) . . ?
H7A O7 H7B 116(2) . . ?
Gd1 O8 H8A 131(8) . . ?
Gd1 O8 H8B 109(7) . . ?
H8A O8 H8B 116(2) . . ?
N1 O9 Gd1 111.4(7) . . ?
O10 N1 O11 121.7(10) . . ?
O10 N1 O9 121.0(11) . . ?
O11 N1 O9 117.2(10) . . ?

loop_
_geom_bond_atom_site_label_1
_geom_bond_atom_site_label_2
_geom_bond_distance
_geom_bond_site_symmetry_2
_geom_bond_publ_flag
Gd1 O4 2.342(8) 4_745 ?
Gd1 O1 2.374(8) 4_745 ?
Gd1 O2 2.383(8) 1_445 ?
Gd1 O5 2.389(8) . ?
Gd1 O7 2.426(8) . ?
Gd1 O6 2.427(8) . ?
Gd1 O9 2.482(9) . ?
Gd1 O8 2.491(8) . ?
Gd1 H6B 1.68(7) . ?
Gd1 H7A 2.37(11) . ?
Se1 O4 1.658(8) . ?
Se1 O5 1.661(7) . ?
Se1 O3 1.821(8) . ?
Se2 O1 1.650(8) . ?
Se2 O2 1.680(7) . ?
Se2 O3 1.792(8) . ?
O1 Gd1 2.374(8) 4_755 ?
O2 Gd1 2.383(8) 1_665 ?
O4 Gd1 2.342(8) 4_755 ?
O6 H6A 0.820(10) . ?
O6 H6B 0.820(10) . ?
O7 H7A 0.821(10) . ?
O7 H7B 0.821(10) . ?
O8 H8A 0.819(10) . ?
O8 H8B 0.820(10) . ?
O9 N1 1.278(13) . ?
O10 N1 1.207(13) . ?
O11 N1 1.241(13) . ?

loop_
_geom_torsion_atom_site_label_1
_geom_torsion_atom_site_label_2
_geom_torsion_atom_site_label_3
_geom_torsion_atom_site_label_4
_geom_torsion
_geom_torsion_site_symmetry_1
_geom_torsion_site_symmetry_2
_geom_torsion_site_symmetry_3
_geom_torsion_site_symmetry_4
_geom_torsion_publ_flag
O2 Se2 O1 Gd1 -172.1(5) . . . 4_755 ?
O3 Se2 O1 Gd1 -72.9(5) . . . 4_755 ?
O1 Se2 O2 Gd1 -123.1(4) . . . 1_665 ?
O3 Se2 O2 Gd1 133.6(4) . . . 1_665 ?
O1 Se2 O3 Se1 21.1(6) . . . . ?
O2 Se2 O3 Se1 125.3(6) . . . . ?
O4 Se1 O3 Se2 33.9(6) . . . . ?
O5 Se1 O3 Se2 139.2(6) . . . . ?
O5 Se1 O4 Gd1 -163.7(6) . . . 4_755 ?
O3 Se1 O4 Gd1 -66.9(6) . . . 4_755 ?
O4 Se1 O5 Gd1 -97.5(5) . . . . ?
O3 Se1 O5 Gd1 160.4(5) . . . . ?
O4 Gd1 O5 Se1 90.4(5) 4_745 . . . ?
O1 Gd1 O5 Se1 13.1(4) 4_745 . . . ?
O2 Gd1 O5 Se1 38.0(8) 1_445 . . . ?
O7 Gd1 O5 Se1 -110.1(5) . . . . ?
O6 Gd1 O5 Se1 169.7(6) . . . . ?
O9 Gd1 O5 Se1 -143.9(4) . . . . ?
O8 Gd1 O5 Se1 -52.1(5) . . . . ?
O4 Gd1 O9 N1 -9.2(9) 4_745 . . . ?
O1 Gd1 O9 N1 98.2(9) 4_745 . . . ?
O2 Gd1 O9 N1 55.0(8) 1_445 . . . ?
O5 Gd1 O9 N1 -123.9(7) . . . . ?
O7 Gd1 O9 N1 -159.1(9) . . . . ?
O6 Gd1 O9 N1 -78.8(8) . . . . ?
O8 Gd1 O9 N1 130.0(8) . . . . ?
Gd1 O9 N1 O10 -160.8(10) . . . . ?
Gd1 O9 N1 O11 20.6(13) . . . . ?
